data_2205374
loop_
_publ_author_name
'Radosavljevi\'c Evans, Ivana'
'M\'esz\'aros Sz\'ecs\'enyi, Katalin'
'Leovac, Vukadin, M.'

_publ_section_title
;
 1-(Hydroxymethyl)-3,5-dimethylpyrazole
;
_journal_issue 3
_journal_name_full 'Acta Crystallographica Section E'
_journal_page_first o625
_journal_page_last o626
_journal_paper_doi 10.1107/S1600536805003971
_journal_volume 61
_journal_year 2005
_chemical_formula_iupac 'C6 H10 N2 O1'
_chemical_formula_moiety 'C6 H10 N2 O1'
_chemical_formula_sum 'C6 H10 N2 O'
_chemical_formula_weight 126.16
_chemical_name_systematic
;
1-(hydroxymethyl)-3,5-dimethylpyrazole
;
_space_group_IT_number 14
_symmetry_cell_setting monoclinic
_symmetry_space_group_name_Hall '-P 2yn'
_symmetry_space_group_name_H-M 'P 1 21/n 1'
_atom_sites_solution_hydrogens difmap
_atom_sites_solution_primary direct
_cell_angle_alpha 90
_cell_angle_beta 107.3960(10)
_cell_angle_gamma 90
_cell_formula_units_Z 4
_cell_length_a 7.2877(2)
_cell_length_b 11.9265(3)
_cell_length_c 8.1586(2)
_cell_measurement_reflns_used 6570
_cell_measurement_temperature 120
_cell_measurement_theta_max 34.25
_cell_measurement_theta_min 3.1
_cell_volume 676.68(3)
_computing_cell_refinement 'SAINT (Bruker, 1999)'
_computing_data_collection 'SMART (Bruker, 1999)'
_computing_data_reduction SAINT
_computing_molecular_graphics 'ATOMS (Dowty, 2000)'
_computing_publication_material CRYSTALS
_computing_structure_refinement 'CRYSTALS (Betteridge et al., 2003)'
_computing_structure_solution 'SIR92 (Altomare et al., 1994)'
_diffrn_ambient_temperature 120
_diffrn_measured_fraction_theta_full 0.995
_diffrn_measured_fraction_theta_max 0.958
_diffrn_measurement_device_type 'Bruker SMART CCD area-detector'
_diffrn_measurement_method \w
_diffrn_radiation_monochromator graphite
_diffrn_radiation_type MoK\a
_diffrn_radiation_wavelength 0.71073
_diffrn_reflns_av_R_equivalents 0.019
_diffrn_reflns_limit_h_max 11
_diffrn_reflns_limit_h_min -11
_diffrn_reflns_limit_k_max 19
_diffrn_reflns_limit_k_min -18
_diffrn_reflns_limit_l_max 12
_diffrn_reflns_limit_l_min -12
_diffrn_reflns_number 13356
_diffrn_reflns_theta_full 33.106
_diffrn_reflns_theta_max 34.49
_diffrn_reflns_theta_min 3.12
_diffrn_standards_number 0
_exptl_absorpt_coefficient_mu 0.087
_exptl_absorpt_correction_T_max 0.98
_exptl_absorpt_correction_T_min 0.92
_exptl_absorpt_correction_type multi-scan
_exptl_absorpt_process_details '(SADABS; Sheldrick, 1996)'
_exptl_crystal_colour white
_exptl_crystal_density_diffrn 1.238
_exptl_crystal_density_method 'not measured'
_exptl_crystal_description prism
_exptl_crystal_F_000 272
_exptl_crystal_size_max 0.80
_exptl_crystal_size_mid 0.20
_exptl_crystal_size_min 0.20
_refine_diff_density_max 0.40
_refine_diff_density_min -0.31
_refine_ls_extinction_method None
_refine_ls_goodness_of_fit_ref 0.997
_refine_ls_hydrogen_treatment refall
_refine_ls_matrix_type full
_refine_ls_number_parameters 122
_refine_ls_number_reflns 2113
_refine_ls_number_restraints 0
_refine_ls_R_factor_all 0.047
_refine_ls_R_factor_gt 0.0401
_refine_ls_shift/su_max <0.001
_refine_ls_structure_factor_coef Fsqd
_refine_ls_weighting_details
;
Chebychev polynomial, (Watkin, 1994; Prince, 1982):
w = 1.0/[A~0~T~0~(x) + A~1~T~1~(x) ... + A~n-1~]T~n-1~(x)],
where A~i~ are the Chebychev coefficients listed below and
x = F~c~/F~max~; method = Robust Weighting (Prince, 1982);
W = w[1-(\dF/6\sF)^2^]^2^; A~i~ are 3.44 4.59 1.31
;
_refine_ls_weighting_scheme calc
_refine_ls_wR_factor_all 0.104
_refine_ls_wR_factor_gt 0.0999
_refine_ls_wR_factor_ref 0.0999
_reflns_number_gt 2113
_reflns_number_total 2742
_reflns_threshold_expression I>2\s(I)
_cod_data_source_file wk6045.cif
_cod_data_source_block I
_cod_original_sg_symbol_H-M 'P 21/n'
_cod_original_formula_sum 'C6 H10 N2 O1'
_cod_database_code 2205374
_cod_database_fobs_code 2205374

loop_
_symmetry_equiv_pos_as_xyz
x,y,z
-x,-y,-z
-x+1/2,y+1/2,-z+1/2
x+1/2,-y+1/2,z+1/2

loop_
_atom_site_label
_atom_site_fract_x
_atom_site_fract_y
_atom_site_fract_z
_atom_site_U_iso_or_equiv
_atom_site_adp_type
_atom_site_occupancy
_atom_site_type_symbol
O1 -0.02535(9) -0.04616(6) 0.23811(8) 0.0220 Uani 1.0000 O
N1 0.26298(10) 0.04284(6) 0.40283(9) 0.0190 Uani 1.0000 N
N2 0.25525(10) 0.08755(6) 0.55433(9) 0.0189 Uani 1.0000 N
C1 0.16421(12) -0.06190(7) 0.34201(12) 0.0226 Uani 1.0000 C
C2 0.36052(11) 0.10985(8) 0.32329(10) 0.0211 Uani 1.0000 C
C3 0.42099(11) 0.20151(7) 0.42920(12) 0.0218 Uani 1.0000 C
C4 0.35202(11) 0.18413(7) 0.57094(11) 0.0194 Uani 1.0000 C
C5 0.38717(15) 0.08069(11) 0.15405(13) 0.0317 Uani 1.0000 C
C6 0.37831(13) 0.25601(8) 0.72617(13) 0.0280 Uani 1.0000 C
H1 -0.101(2) -0.0516(14) 0.304(2) 0.040(4) Uiso 1.0000 H
H2 0.237(2) -0.0995(12) 0.2760(19) 0.028(3) Uiso 1.0000 H
H3 0.166(2) -0.1056(13) 0.446(2) 0.033(4) Uiso 1.0000 H
H4 0.362(3) 0.3355(17) 0.692(2) 0.053(5) Uiso 1.0000 H
H5 0.508(3) 0.2465(15) 0.808(3) 0.055(5) Uiso 1.0000 H
H6 0.277(3) 0.2393(16) 0.783(2) 0.051(5) Uiso 1.0000 H
H7 0.265(3) 0.0639(15) 0.071(2) 0.047(5) Uiso 1.0000 H
H8 0.496(2) 0.2622(12) 0.408(2) 0.031(3) Uiso 1.0000 H
H9 0.480(3) 0.0133(16) 0.167(2) 0.048(4) Uiso 1.0000 H
H10 0.455(3) 0.1415(17) 0.119(3) 0.059(5) Uiso 1.0000 H

loop_
_atom_site_aniso_label
_atom_site_aniso_U_11
_atom_site_aniso_U_22
_atom_site_aniso_U_33
_atom_site_aniso_U_12
_atom_site_aniso_U_13
_atom_site_aniso_U_23
O1 0.0180(2) 0.0279(3) 0.0187(3) -0.0024(2) 0.0034(2) -0.0020(2)
N1 0.0176(3) 0.0203(3) 0.0181(3) -0.0014(2) 0.0041(2) -0.0009(2)
N2 0.0180(3) 0.0193(3) 0.0190(3) -0.0019(2) 0.0049(2) -0.0013(2)
C1 0.0191(3) 0.0201(3) 0.0260(4) 0.0000(2) 0.0028(3) -0.0044(3)
C2 0.0164(3) 0.0278(4) 0.0183(3) 0.0008(3) 0.0038(2) 0.0043(3)
C3 0.0174(3) 0.0225(3) 0.0242(3) -0.0022(2) 0.0042(3) 0.0053(3)
C4 0.0158(3) 0.0188(3) 0.0222(3) -0.0013(2) 0.0033(2) -0.0003(3)
C5 0.0273(4) 0.0490(6) 0.0191(4) 0.0018(4) 0.0075(3) 0.0018(4)
C6 0.0247(4) 0.0270(4) 0.0313(4) -0.0050(3) 0.0068(3) -0.0095(3)

loop_
_atom_type_symbol
_atom_type_scat_dispersion_real
_atom_type_scat_dispersion_imag
_atom_type_scat_source
C 0.0033 0.0016 'International Tables Vol C 4.2.6.8 and 6.1.1.4'
H 0.0000 0.0000 'International Tables Vol C 4.2.6.8 and 6.1.1.4'
N 0.0061 0.0033 'International Tables Vol C 4.2.6.8 and 6.1.1.4'
O 0.0106 0.0060 'International Tables Vol C 4.2.6.8 and 6.1.1.4'

loop_
_geom_angle_atom_site_label_1
_geom_angle_atom_site_label_2
_geom_angle_atom_site_label_3
_geom_angle
_geom_angle_publ_flag
C4 C6 H5 111.2(11) no
C4 C6 H6 110.7(11) no
H5 C6 H6 110.5(15) no
C4 C6 H4 109.8(11) no
H5 C6 H4 108.1(14) no
H6 C6 H4 106.2(15) no
C1 O1 H1 107.9(11) no
N1 N2 C4 105.40(7) yes
N2 N1 C1 119.71(7) yes
N2 N1 C2 111.90(7) yes
C1 N1 C2 128.31(7) yes
N1 C1 O1 112.93(7) yes
N1 C1 H2 106.8(9) no
O1 C1 H2 109.3(9) no
N1 C1 H3 106.2(9) no
O1 C1 H3 110.4(8) no
H2 C1 H3 111.2(12) no
C2 C3 C4 105.78(7) yes
C2 C3 H8 125.3(9) no
C4 C3 H8 128.9(9) no
C3 C2 N1 106.36(7) yes
C3 C2 C5 131.14(8) yes
N1 C2 C5 122.49(8) yes
C6 C4 C3 128.72(8) yes
C6 C4 N2 120.72(8) yes
C3 C4 N2 110.55(7) yes
C2 C5 H7 110.6(11) no
C2 C5 H10 108.5(12) no
H7 C5 H10 113.3(16) no
C2 C5 H9 110.3(11) no
H7 C5 H9 110.4(15) no
H10 C5 H9 103.5(14) no

loop_
_geom_bond_atom_site_label_1
_geom_bond_atom_site_label_2
_geom_bond_distance
_geom_bond_publ_flag
O1 C1 1.4007(10) yes
N1 C1 1.4530(11) yes
N1 C2 1.3568(11) yes
N2 N1 1.3627(10) yes
N2 C4 1.3362(10) yes
C2 C5 1.4918(13) yes
C3 C2 1.3814(13) yes
C3 C4 1.4073(12) yes
C6 C4 1.4934(12) yes
C6 H5 0.988(19) no
C6 H6 1.000(18) no
C6 H4 0.98(2) no
O1 H1 0.878(17) no
C1 H2 0.972(14) no
C1 H3 0.995(16) no
C3 H8 0.952(15) no
C5 H7 0.963(18) no
C5 H10 0.97(2) no
C5 H9 1.038(19) no

loop_
_cod_related_entry_id
_cod_related_entry_database
_cod_related_entry_code
1 ChemSpider 87016
